data_4025841
loop_
_publ_author_name
'Raju Ghosh'
'Amitabha Sarkar'

_publ_section_title
;
 Bidentate P, N-P Ligand for Nickel-Catalyzed Cross-Coupling of Aryl or
 Benzyl Chlorides with ArMgX
;
_journal_name_full 'Journal of Organic Chemistry'
_journal_page_first 8283
_journal_page_last 8286
_journal_paper_doi 10.1021/jo1016458
_journal_volume 75
_journal_year 2010
_chemical_formula_sum 'C33 H27 N P2'
_chemical_formula_weight 499.50
_chemical_name_systematic
; 
 ? 
;
_space_group_IT_number 14
_symmetry_cell_setting monoclinic
_symmetry_space_group_name_Hall '-P 2ybc'
_symmetry_space_group_name_H-M 'P 1 21/c 1'
_atom_sites_solution_hydrogens geom
_atom_sites_solution_primary direct
_atom_sites_solution_secondary difmap
_audit_creation_method SHELXL-97
_cell_angle_alpha 90.00
_cell_angle_beta 91.711(3)
_cell_angle_gamma 90.00
_cell_formula_units_Z 4
_cell_length_a 9.4292(10)
_cell_length_b 14.3380(15)
_cell_length_c 19.960(2)
_cell_measurement_reflns_used 6166
_cell_measurement_temperature 298(2)
_cell_measurement_theta_max 22.83
_cell_measurement_theta_min 2.13
_cell_volume 2697.3(5)
_computing_cell_refinement 'Bruker SMART'
_computing_data_collection 'Bruker SMART'
_computing_data_reduction 'Bruker SAINT'
_computing_molecular_graphics 'Bruker SHELXTL'
_computing_publication_material 'Bruker SHELXTL'
_computing_structure_refinement 'Bruker SHELXTL'
_computing_structure_solution 'Bruker SHELXTL'
_diffrn_ambient_temperature 298(2)
_diffrn_detector_area_resol_mean 3
_diffrn_measured_fraction_theta_full 0.998
_diffrn_measured_fraction_theta_max 0.998
_diffrn_measurement_device_type 'CCD area detector'
_diffrn_measurement_method 'omega scan'
_diffrn_radiation_monochromator graphite
_diffrn_radiation_source 'fine-focus sealed tube'
_diffrn_radiation_type MoK\a
_diffrn_radiation_wavelength 0.71073
_diffrn_reflns_av_R_equivalents 0.0466
_diffrn_reflns_av_sigmaI/netI 0.0301
_diffrn_reflns_limit_h_max 10
_diffrn_reflns_limit_h_min -10
_diffrn_reflns_limit_k_max 15
_diffrn_reflns_limit_k_min -15
_diffrn_reflns_limit_l_max 21
_diffrn_reflns_limit_l_min -21
_diffrn_reflns_number 25375
_diffrn_reflns_theta_full 23.08
_diffrn_reflns_theta_max 23.08
_diffrn_reflns_theta_min 1.75
_exptl_absorpt_coefficient_mu 0.183
_exptl_absorpt_correction_T_max 0.9783
_exptl_absorpt_correction_T_min 0.9643
_exptl_absorpt_correction_type multi-scan
_exptl_absorpt_process_details Sadabs
_exptl_crystal_colour Colourless
_exptl_crystal_density_diffrn 1.230
_exptl_crystal_density_method 'not measured'
_exptl_crystal_description Block
_exptl_crystal_F_000 1048
_exptl_crystal_size_max 0.20
_exptl_crystal_size_mid 0.16
_exptl_crystal_size_min 0.12
_refine_diff_density_max 0.135
_refine_diff_density_min -0.236
_refine_diff_density_rms 0.032
_refine_ls_extinction_method none
_refine_ls_goodness_of_fit_ref 1.033
_refine_ls_hydrogen_treatment constr
_refine_ls_matrix_type full
_refine_ls_number_parameters 326
_refine_ls_number_reflns 3784
_refine_ls_number_restraints 0
_refine_ls_restrained_S_all 1.033
_refine_ls_R_factor_all 0.0508
_refine_ls_R_factor_gt 0.0359
_refine_ls_shift/su_max 0.001
_refine_ls_shift/su_mean 0.000
_refine_ls_structure_factor_coef Fsqd
_refine_ls_weighting_details 'calc w=1/[\s^2^(Fo^2^)+(0.0411P)^2^+0.7561P] where P=(Fo^2^+2Fc^2^)/3'
_refine_ls_weighting_scheme calc
_refine_ls_wR_factor_gt 0.0844
_refine_ls_wR_factor_ref 0.0910
_reflns_number_gt 2978
_reflns_number_total 3784
_reflns_threshold_expression >2sigma(I)
_cod_data_source_file jo1016458_si_002.cif
_cod_data_source_block Ligand
_cod_depositor_comments
;
The following automatic conversions were performed:

'_symmetry_cell_setting' value 'Monoclinic' changed to 'monoclinic'
according to the built-in table from CIF Core dictionary named
'cif_core.dic' version 2.4.1 from
2010-06-29.

'_exptl_absorpt_correction_type' value 'Multi-Scan'
changed to 'multi-scan' according to the built-in table from CIF Core
dictionary named 'cif_core.dic' version 2.4.1 from 2010-06-29.

Automatic conversion script
Id: cif_fix_values 1646 2011-03-28 12:23:43Z adriana 
;
_cod_original_sg_symbol_H-M 'P 1 21/c 1 '
_cod_database_code 4025841

loop_
_symmetry_equiv_pos_as_xyz
'x, y, z'
'-x, y+1/2, -z+1/2'
'-x, -y, -z'
'x, -y-1/2, z-1/2'

loop_
_atom_site_label
_atom_site_type_symbol
_atom_site_fract_x
_atom_site_fract_y
_atom_site_fract_z
_atom_site_U_iso_or_equiv
_atom_site_adp_type
_atom_site_occupancy
_atom_site_symmetry_multiplicity
_atom_site_calc_flag
_atom_site_refinement_flags
_atom_site_disorder_assembly
_atom_site_disorder_group
N1 N 0.92975(19) 0.80478(12) 0.04581(9) 0.0489(5) Uani 1 1 d . . .
C2 C 0.9354(3) 0.89170(16) 0.07759(12) 0.0588(7) Uani 1 1 d . . .
H2 H 0.9965 0.9057 0.1136 0.071 Uiso 1 1 calc R . .
C3 C 0.8427(3) 0.95238(16) 0.05022(12) 0.0560(6) Uani 1 1 d . . .
C4 C 0.8212(3) 1.05252(17) 0.06905(15) 0.0808(8) Uani 1 1 d . . .
H4A H 0.8837 1.0682 0.1062 0.121 Uiso 1 1 calc R . .
H4B H 0.7246 1.0618 0.0815 0.121 Uiso 1 1 calc R . .
H4C H 0.8415 1.0917 0.0315 0.121 Uiso 1 1 calc R . .
C5 C 0.7685(2) 0.90302(15) -0.00288(11) 0.0471(6) Uani 1 1 d . . .
C6 C 0.6594(3) 0.92935(18) -0.04717(12) 0.0588(7) Uani 1 1 d . . .
H6 H 0.6230 0.9896 -0.0465 0.071 Uiso 1 1 calc R . .
C7 C 0.6070(3) 0.86519(19) -0.09151(12) 0.0609(7) Uani 1 1 d . . .
H7 H 0.5320 0.8815 -0.1205 0.073 Uiso 1 1 calc R . .
C8 C 0.6633(2) 0.77547(17) -0.09433(11) 0.0523(6) Uani 1 1 d . . .
H8 H 0.6249 0.7339 -0.1257 0.063 Uiso 1 1 calc R . .
C9 C 0.7746(2) 0.74515(15) -0.05233(10) 0.0427(5) Uani 1 1 d . . .
C10 C 0.8246(2) 0.81128(14) -0.00489(10) 0.0416(5) Uani 1 1 d . . .
P11 P 0.84196(6) 0.62513(4) -0.05414(3) 0.04519(18) Uani 1 1 d . . .
C12 C 0.7425(2) 0.57272(15) -0.12536(11) 0.0477(6) Uani 1 1 d . . .
C13 C 0.6492(2) 0.50113(17) -0.11063(13) 0.0598(7) Uani 1 1 d . . .
H13 H 0.6352 0.4852 -0.0661 0.072 Uiso 1 1 calc R . .
C14 C 0.5769(3) 0.4531(2) -0.16119(17) 0.0757(8) Uani 1 1 d . . .
H14 H 0.5145 0.4054 -0.1507 0.091 Uiso 1 1 calc R . .
C15 C 0.5978(3) 0.4761(2) -0.22651(17) 0.0815(9) Uani 1 1 d . . .
H15 H 0.5493 0.4439 -0.2605 0.098 Uiso 1 1 calc R . .
C16 C 0.6895(3) 0.5462(2) -0.24255(13) 0.0739(8) Uani 1 1 d . . .
H16 H 0.7028 0.5614 -0.2872 0.089 Uiso 1 1 calc R . .
C17 C 0.7622(3) 0.59438(17) -0.19218(12) 0.0597(7) Uani 1 1 d . . .
H17 H 0.8248 0.6417 -0.2032 0.072 Uiso 1 1 calc R . .
C18 C 1.0158(2) 0.63942(15) -0.09164(10) 0.0424(5) Uani 1 1 d . . .
C19 C 1.1098(2) 0.56581(17) -0.08299(12) 0.0564(6) Uani 1 1 d . . .
H19 H 1.0826 0.5135 -0.0590 0.068 Uiso 1 1 calc R . .
C20 C 1.2423(3) 0.5688(2) -0.10928(14) 0.0747(8) Uani 1 1 d . . .
H20 H 1.3034 0.5184 -0.1035 0.090 Uiso 1 1 calc R . .
C21 C 1.2854(3) 0.6460(2) -0.14414(14) 0.0752(8) Uani 1 1 d . . .
H21 H 1.3759 0.6483 -0.1613 0.090 Uiso 1 1 calc R . .
C22 C 1.1933(3) 0.7200(2) -0.15338(13) 0.0701(7) Uani 1 1 d . . .
H22 H 1.2215 0.7723 -0.1772 0.084 Uiso 1 1 calc R . .
C23 C 1.0588(3) 0.71657(17) -0.12728(12) 0.0557(6) Uani 1 1 d . . .
H23 H 0.9970 0.7665 -0.1338 0.067 Uiso 1 1 calc R . .
P24 P 1.02383(6) 0.70542(4) 0.06984(3) 0.04434(18) Uani 1 1 d . . .
C25 C 0.9478(2) 0.67726(15) 0.15002(11) 0.0441(5) Uani 1 1 d . . .
C26 C 0.8139(3) 0.70578(17) 0.16819(13) 0.0609(7) Uani 1 1 d . . .
H26 H 0.7637 0.7483 0.1415 0.073 Uiso 1 1 calc R . .
C27 C 0.7544(3) 0.6716(2) 0.22564(16) 0.0753(8) Uani 1 1 d . . .
H27 H 0.6654 0.6925 0.2379 0.090 Uiso 1 1 calc R . .
C28 C 0.8247(3) 0.6074(2) 0.26463(14) 0.0780(8) Uani 1 1 d . . .
H28 H 0.7831 0.5837 0.3027 0.094 Uiso 1 1 calc R . .
C29 C 0.9565(3) 0.5780(2) 0.24746(13) 0.0723(8) Uani 1 1 d . . .
H29 H 1.0050 0.5345 0.2740 0.087 Uiso 1 1 calc R . .
C30 C 1.0177(3) 0.61281(17) 0.19075(12) 0.0578(6) Uani 1 1 d . . .
H30 H 1.1077 0.5926 0.1796 0.069 Uiso 1 1 calc R . .
C31 C 1.1958(2) 0.75542(15) 0.09396(10) 0.0444(5) Uani 1 1 d . . .
C32 C 1.2301(2) 0.79895(17) 0.15478(12) 0.0579(6) Uani 1 1 d . . .
H32 H 1.1624 0.8029 0.1876 0.069 Uiso 1 1 calc R . .
C33 C 1.3633(3) 0.83620(19) 0.16673(14) 0.0695(7) Uani 1 1 d . . .
H33 H 1.3845 0.8658 0.2073 0.083 Uiso 1 1 calc R . .
C34 C 1.4646(3) 0.82985(19) 0.11909(15) 0.0692(7) Uani 1 1 d . . .
H34 H 1.5539 0.8557 0.1272 0.083 Uiso 1 1 calc R . .
C35 C 1.4346(3) 0.78570(19) 0.05989(14) 0.0660(7) Uani 1 1 d . . .
H35 H 1.5041 0.7805 0.0280 0.079 Uiso 1 1 calc R . .
C36 C 1.3009(2) 0.74852(16) 0.04713(12) 0.0539(6) Uani 1 1 d . . .
H36 H 1.2814 0.7185 0.0066 0.065 Uiso 1 1 calc R . .

loop_
_atom_site_aniso_label
_atom_site_aniso_U_11
_atom_site_aniso_U_22
_atom_site_aniso_U_33
_atom_site_aniso_U_23
_atom_site_aniso_U_13
_atom_site_aniso_U_12
N1 0.0515(11) 0.0389(11) 0.0555(12) -0.0037(9) -0.0108(9) 0.0065(9)
C2 0.0644(16) 0.0440(15) 0.0671(16) -0.0112(12) -0.0120(13) 0.0050(12)
C3 0.0636(15) 0.0382(13) 0.0666(16) -0.0006(12) 0.0073(13) 0.0073(12)
C4 0.103(2) 0.0466(16) 0.092(2) -0.0074(15) -0.0034(17) 0.0115(15)
C5 0.0475(13) 0.0426(13) 0.0517(14) 0.0080(11) 0.0085(11) 0.0074(11)
C6 0.0654(16) 0.0548(15) 0.0566(15) 0.0124(13) 0.0109(13) 0.0226(13)
C7 0.0557(15) 0.0735(18) 0.0533(15) 0.0086(14) 0.0000(12) 0.0245(14)
C8 0.0485(14) 0.0622(16) 0.0459(13) 0.0014(11) -0.0014(11) 0.0115(12)
C9 0.0401(12) 0.0438(13) 0.0443(12) 0.0050(10) 0.0024(10) 0.0028(10)
C10 0.0403(12) 0.0395(13) 0.0452(13) 0.0058(10) 0.0026(10) 0.0046(10)
P11 0.0484(4) 0.0397(3) 0.0470(4) 0.0025(3) -0.0058(3) 0.0005(3)
C12 0.0478(13) 0.0413(13) 0.0535(15) -0.0023(11) -0.0073(11) 0.0042(11)
C13 0.0543(15) 0.0522(15) 0.0726(17) -0.0082(13) -0.0029(13) 0.0008(12)
C14 0.0589(17) 0.0628(18) 0.105(2) -0.0193(18) -0.0111(16) -0.0072(14)
C15 0.077(2) 0.076(2) 0.090(2) -0.0276(18) -0.0345(17) 0.0067(17)
C16 0.084(2) 0.076(2) 0.0600(17) -0.0067(15) -0.0231(15) 0.0151(17)
C17 0.0654(16) 0.0540(15) 0.0587(16) 0.0008(12) -0.0158(13) 0.0023(12)
C18 0.0452(12) 0.0398(13) 0.0417(12) -0.0051(10) -0.0078(10) 0.0044(10)
C19 0.0580(16) 0.0521(15) 0.0587(15) -0.0031(12) -0.0030(12) 0.0127(12)
C20 0.0643(18) 0.080(2) 0.079(2) -0.0146(17) 0.0007(15) 0.0240(16)
C21 0.0517(16) 0.098(2) 0.0762(19) -0.0239(18) 0.0134(14) 0.0008(17)
C22 0.0739(19) 0.0706(18) 0.0665(17) -0.0033(14) 0.0154(14) -0.0137(16)
C23 0.0557(15) 0.0490(15) 0.0626(15) 0.0012(12) 0.0022(12) 0.0033(12)
P24 0.0454(3) 0.0416(3) 0.0457(4) -0.0035(3) -0.0044(3) 0.0062(3)
C25 0.0420(13) 0.0405(12) 0.0496(13) -0.0079(11) -0.0009(10) 0.0001(10)
C26 0.0500(15) 0.0582(16) 0.0747(18) -0.0084(14) 0.0033(13) 0.0048(12)
C27 0.0551(16) 0.082(2) 0.090(2) -0.0152(18) 0.0269(16) -0.0060(16)
C28 0.090(2) 0.079(2) 0.0665(19) -0.0092(16) 0.0275(17) -0.0218(18)
C29 0.087(2) 0.0743(19) 0.0564(16) 0.0081(14) 0.0106(15) 0.0032(16)
C30 0.0587(15) 0.0604(16) 0.0545(15) 0.0026(13) 0.0065(12) 0.0103(13)
C31 0.0428(13) 0.0461(13) 0.0442(13) 0.0021(10) -0.0016(10) 0.0041(10)
C32 0.0516(15) 0.0703(17) 0.0515(15) -0.0076(13) -0.0012(11) -0.0047(13)
C33 0.0637(17) 0.0806(19) 0.0634(17) -0.0073(15) -0.0122(14) -0.0126(15)
C34 0.0504(15) 0.0737(19) 0.083(2) 0.0084(16) -0.0068(15) -0.0082(14)
C35 0.0520(16) 0.0749(18) 0.0717(19) 0.0119(15) 0.0133(13) 0.0031(14)
C36 0.0529(15) 0.0597(15) 0.0491(14) 0.0030(12) 0.0024(11) 0.0039(12)

loop_
_atom_type_symbol
_atom_type_description
_atom_type_scat_dispersion_real
_atom_type_scat_dispersion_imag
_atom_type_scat_source
C C 0.0033 0.0016 'International Tables Vol C Tables 4.2.6.8 and 6.1.1.4'
H H 0.0000 0.0000 'International Tables Vol C Tables 4.2.6.8 and 6.1.1.4'
N N 0.0061 0.0033 'International Tables Vol C Tables 4.2.6.8 and 6.1.1.4'
P P 0.1023 0.0942 'International Tables Vol C Tables 4.2.6.8 and 6.1.1.4'

loop_
_geom_angle_atom_site_label_1
_geom_angle_atom_site_label_2
_geom_angle_atom_site_label_3
_geom_angle
_geom_angle_site_symmetry_1
_geom_angle_site_symmetry_3
_geom_angle_publ_flag
C2 N1 C10 106.58(17) . . ?
C2 N1 P24 126.36(15) . . ?
C10 N1 P24 126.82(14) . . ?
C3 C2 N1 112.2(2) . . ?
C2 C3 C5 106.2(2) . . ?
C2 C3 C4 127.7(2) . . ?
C5 C3 C4 126.1(2) . . ?
C6 C5 C10 120.3(2) . . ?
C6 C5 C3 132.1(2) . . ?
C10 C5 C3 107.66(19) . . ?
C7 C6 C5 118.6(2) . . ?
C6 C7 C8 121.3(2) . . ?
C9 C8 C7 123.0(2) . . ?
C8 C9 C10 115.11(19) . . ?
C8 C9 P11 122.39(17) . . ?
C10 C9 P11 122.33(15) . . ?
N1 C10 C9 130.99(18) . . ?
N1 C10 C5 107.35(18) . . ?
C9 C10 C5 121.66(19) . . ?
C18 P11 C9 102.55(9) . . ?
C18 P11 C12 99.88(10) . . ?
C9 P11 C12 103.27(10) . . ?
C17 C12 C13 118.2(2) . . ?
C17 C12 P11 124.85(18) . . ?
C13 C12 P11 116.72(18) . . ?
C14 C13 C12 121.0(3) . . ?
C15 C14 C13 119.6(3) . . ?
C14 C15 C16 120.7(3) . . ?
C15 C16 C17 119.9(3) . . ?
C16 C17 C12 120.6(2) . . ?
C23 C18 C19 118.5(2) . . ?
C23 C18 P11 125.38(17) . . ?
C19 C18 P11 116.13(17) . . ?
C20 C19 C18 121.0(2) . . ?
C19 C20 C21 120.4(3) . . ?
C20 C21 C22 119.5(2) . . ?
C21 C22 C23 120.1(3) . . ?
C18 C23 C22 120.5(2) . . ?
N1 P24 C25 102.34(9) . . ?
N1 P24 C31 101.13(9) . . ?
C25 P24 C31 103.03(10) . . ?
C30 C25 C26 117.7(2) . . ?
C30 C25 P24 118.15(16) . . ?
C26 C25 P24 123.43(18) . . ?
C27 C26 C25 120.6(3) . . ?
C28 C27 C26 120.6(3) . . ?
C27 C28 C29 119.7(3) . . ?
C28 C29 C30 120.0(3) . . ?
C29 C30 C25 121.3(2) . . ?
C36 C31 C32 117.9(2) . . ?
C36 C31 P24 116.22(17) . . ?
C32 C31 P24 125.93(17) . . ?
C33 C32 C31 120.7(2) . . ?
C34 C33 C32 120.3(2) . . ?
C35 C34 C33 120.1(2) . . ?
C34 C35 C36 120.1(2) . . ?
C35 C36 C31 120.9(2) . . ?

loop_
_geom_bond_atom_site_label_1
_geom_bond_atom_site_label_2
_geom_bond_distance
_geom_bond_site_symmetry_2
_geom_bond_publ_flag
N1 C2 1.399(3) . ?
N1 C10 1.399(3) . ?
N1 P24 1.7382(18) . ?
C2 C3 1.338(3) . ?
C3 C5 1.439(3) . ?
C3 C4 1.499(3) . ?
C5 C6 1.388(3) . ?
C5 C10 1.419(3) . ?
C6 C7 1.359(3) . ?
C7 C8 1.394(3) . ?
C8 C9 1.393(3) . ?
C9 C10 1.411(3) . ?
C9 P11 1.835(2) . ?
P11 C18 1.833(2) . ?
P11 C12 1.840(2) . ?
C12 C17 1.387(3) . ?
C12 C13 1.389(3) . ?
C13 C14 1.385(3) . ?
C14 C15 1.365(4) . ?
C15 C16 1.370(4) . ?
C16 C17 1.384(3) . ?
C18 C23 1.383(3) . ?
C18 C19 1.386(3) . ?
C19 C20 1.370(3) . ?
C20 C21 1.375(4) . ?
C21 C22 1.380(4) . ?
C22 C23 1.387(3) . ?
P24 C25 1.818(2) . ?
P24 C31 1.824(2) . ?
C25 C30 1.385(3) . ?
C25 C26 1.386(3) . ?
C26 C27 1.382(4) . ?
C27 C28 1.365(4) . ?
C28 C29 1.365(4) . ?
C29 C30 1.379(3) . ?
C31 C36 1.386(3) . ?
C31 C32 1.394(3) . ?
C32 C33 1.379(3) . ?
C33 C34 1.371(4) . ?
C34 C35 1.363(4) . ?
C35 C36 1.386(3) . ?

loop_
_cod_related_entry_id
_cod_related_entry_database
_cod_related_entry_code
1 ChemSpider 28418242
